data_7251528
loop_
_publ_author_name
'Shen, Yi-Lin'
'Liu, Chia-Li'
'Tai, Hsun-Chih'
'Chen, Zhi-Ling'
'Chen, Jhy-Der'

_publ_section_title
;
 Structure-directing roles of polycarboxylate anions in the formation of
 Ag(i) coordination polymers with mixed ligands
;
_journal_issue 11
_journal_name_full CrystEngComm
_journal_page_first 1801
_journal_page_last 1811
_journal_paper_doi 10.1039/D5CE01151E
_journal_volume 28
_journal_year 2026
_chemical_formula_sum 'C12 H9 Ag N2 O5'
_chemical_formula_weight 369.08
_space_group_crystal_system monoclinic
_space_group_IT_number 14
_space_group_name_Hall '-P 2yn'
_space_group_name_H-M_alt 'P 1 21/n 1'
_atom_sites_solution_hydrogens mixed
_audit_creation_method SHELXL-2019/1
_audit_update_record
;
2025-12-01 deposited with the CCDC.	2026-01-27 downloaded from the CCDC.
;
_cell_angle_alpha 90
_cell_angle_beta 93.331(4)
_cell_angle_gamma 90
_cell_formula_units_Z 4
_cell_length_a 12.779(2)
_cell_length_b 7.1294(14)
_cell_length_c 13.218(2)
_cell_measurement_reflns_used 9867
_cell_measurement_temperature 293(2)
_cell_measurement_theta_max 28.31
_cell_measurement_theta_min 2.28
_cell_volume 1202.2(4)
_computing_cell_refinement 'Bruker SAINT'
_computing_data_collection 'Bruker APEX2'
_computing_data_reduction 'Bruker SAINT'
_computing_molecular_graphics 'Bruker SHELXTL'
_computing_publication_material 'Bruker SHELXTL'
_computing_structure_refinement 'SHELXL-2019/1 (Sheldrick, 2019)'
_computing_structure_solution 'SHELXS-97 (Sheldrick 2008)'
_diffrn_ambient_temperature 293(2)
_diffrn_measured_fraction_theta_full 0.995
_diffrn_measured_fraction_theta_max 0.987
_diffrn_measurement_device_type 'Bruker APEX-II CCD'
_diffrn_measurement_method '\f and \w scans'
_diffrn_radiation_type MoK\a
_diffrn_radiation_wavelength 0.71073
_diffrn_reflns_av_R_equivalents 0.0383
_diffrn_reflns_av_unetI/netI 0.0261
_diffrn_reflns_Laue_measured_fraction_full 0.995
_diffrn_reflns_Laue_measured_fraction_max 0.987
_diffrn_reflns_limit_h_max 17
_diffrn_reflns_limit_h_min -16
_diffrn_reflns_limit_k_max 9
_diffrn_reflns_limit_k_min -9
_diffrn_reflns_limit_l_max 17
_diffrn_reflns_limit_l_min -17
_diffrn_reflns_number 16417
_diffrn_reflns_point_group_measured_fraction_full 0.995
_diffrn_reflns_point_group_measured_fraction_max 0.987
_diffrn_reflns_theta_full 25.242
_diffrn_reflns_theta_max 28.384
_diffrn_reflns_theta_min 2.155
_exptl_absorpt_coefficient_mu 1.699
_exptl_absorpt_correction_T_max 0.7457
_exptl_absorpt_correction_T_min 0.5382
_exptl_absorpt_correction_type multi-scan
_exptl_absorpt_process_details 'sadabs v2008/1(bruker axs, 2008)'
_exptl_crystal_colour colourless
_exptl_crystal_density_diffrn 2.039
_exptl_crystal_description plate
_exptl_crystal_F_000 728
_exptl_crystal_size_max 0.400
_exptl_crystal_size_mid 0.300
_exptl_crystal_size_min 0.200
_refine_diff_density_max 1.959
_refine_diff_density_min -1.079
_refine_diff_density_rms 0.134
_refine_ls_extinction_coef 0.0279(12)
_refine_ls_extinction_expression Fc^*^=kFc[1+0.001xFc^2^\l^3^/sin(2\q)]^-1/4^
_refine_ls_extinction_method 'SHELXL-2019/1 (Sheldrick 2019)'
_refine_ls_goodness_of_fit_ref 1.163
_refine_ls_hydrogen_treatment constr
_refine_ls_matrix_type full
_refine_ls_number_parameters 182
_refine_ls_number_reflns 2981
_refine_ls_number_restraints 0
_refine_ls_restrained_S_all 1.163
_refine_ls_R_factor_all 0.0441
_refine_ls_R_factor_gt 0.0415
_refine_ls_shift/su_max 0.000
_refine_ls_shift/su_mean 0.000
_refine_ls_structure_factor_coef Fsqd
_refine_ls_weighting_details 'w=1/[\s^2^(Fo^2^)+(0.0193P)^2^+7.5031P] where P=(Fo^2^+2Fc^2^)/3'
_refine_ls_weighting_scheme calc
_refine_ls_wR_factor_gt 0.1077
_refine_ls_wR_factor_ref 0.1087
_reflns_Friedel_coverage 0.000
_reflns_number_gt 2782
_reflns_number_total 2981
_reflns_threshold_expression 'I > 2\s(I)'
_cod_data_source_file d5ce01151e2.cif
_cod_data_source_block 3
_cod_depositor_comments
;
The following automatic conversions were performed:

data item '_exptl_absorpt_correction_type' value 'multi_scan' was
changed to 'multi-scan' in accordance with the
/home/data/users/saulius/crontab/automatic-downloads/rss-feeds/RSC/lib/dictionaries/cif_core.dic
dictionary named 'cif_core.dic' version 2.4.2 last updated on
2011-04-26.

Automatic conversion script
Id: cif_fix_values 8170 2020-07-09 18:12:32Z antanas 

 Adding full bibliography for 7251527--7251535.cif.
;
_cod_original_sg_symbol_H-M 'P 21/n'
_cod_database_code 7251528
_shelx_shelxl_version_number 2019/1
_shelx_space_group_comment
; 
The symmetry employed for this shelxl refinement is uniquely defined 
by the following loop, which should always be used as a source of 
symmetry information in preference to the above space-group names. 
They are only intended as comments. 
;
_shelx_estimated_absorpt_t_min 0.550
_shelx_estimated_absorpt_t_max 0.728

loop_
_space_group_symop_operation_xyz
'x, y, z'
'-x+1/2, y+1/2, -z+1/2'
'-x, -y, -z'
'x-1/2, -y-1/2, z-1/2'

loop_
_atom_site_label
_atom_site_type_symbol
_atom_site_fract_x
_atom_site_fract_y
_atom_site_fract_z
_atom_site_U_iso_or_equiv
_atom_site_adp_type
_atom_site_occupancy
_atom_site_site_symmetry_order
_atom_site_calc_flag
_atom_site_refinement_flags_posn
_atom_site_refinement_flags_adp
_atom_site_refinement_flags_occupancy
_atom_site_disorder_assembly
_atom_site_disorder_group
Ag Ag 0.43382(3) 0.46323(6) 0.10950(3) 0.03233(16) Uani 1 1 d . . . . .
O1 O 0.9717(3) 0.7401(5) 0.5036(3) 0.0319(7) Uani 1 1 d . . . . .
O2 O 0.2859(2) 0.4247(5) 0.0155(2) 0.0293(7) Uani 1 1 d . . . . .
O3 O 0.2135(3) 0.2749(6) 0.1428(3) 0.0379(9) Uani 1 1 d . . . . .
O4 O 0.0282(3) 0.5695(7) 0.2781(3) 0.0461(10) Uani 1 1 d . . . . .
O5 O 0.1687(3) 0.6719(6) 0.2036(3) 0.0414(9) Uani 1 1 d . . . . .
H5C H 0.181610 0.733651 0.257882 0.050 Uiso 1 1 d R U . . .
N1 N 0.5498(3) 0.5199(6) 0.2330(3) 0.0318(9) Uani 1 1 d . . . . .
N2 N 0.8617(3) 0.4904(5) 0.4893(3) 0.0242(7) Uani 1 1 d . . . . .
H2A H 0.858071 0.370820 0.481104 0.029 Uiso 1 1 calc R U . . .
C1 C 0.5188(4) 0.5761(8) 0.3224(4) 0.0352(11) Uani 1 1 d . . . . .
H1A H 0.448028 0.601151 0.328507 0.042 Uiso 1 1 calc R U . . .
C2 C 0.5867(4) 0.5993(7) 0.4069(4) 0.0312(10) Uani 1 1 d . . . . .
H2B H 0.561440 0.638337 0.467994 0.037 Uiso 1 1 calc R U . . .
C3 C 0.6928(3) 0.5637(6) 0.3997(3) 0.0233(8) Uani 1 1 d . . . . .
C4 C 0.7248(4) 0.5059(8) 0.3069(4) 0.0339(11) Uani 1 1 d . . . . .
H4A H 0.795165 0.479863 0.299005 0.041 Uiso 1 1 calc R U . . .
C5 C 0.6525(4) 0.4866(9) 0.2254(4) 0.0374(12) Uani 1 1 d . . . . .
H5A H 0.675876 0.449320 0.163137 0.045 Uiso 1 1 calc R U . . .
C6 C 0.7652(3) 0.5964(7) 0.4923(3) 0.0272(9) Uani 1 1 d . . . . .
H6A H 0.781722 0.728986 0.497379 0.033 Uiso 1 1 calc R U . . .
H6B H 0.729514 0.561146 0.552245 0.033 Uiso 1 1 calc R U . . .
C7 C 0.9548(3) 0.5704(6) 0.4987(3) 0.0208(8) Uani 1 1 d . . . . .
C8 C 0.2101(3) 0.3771(6) 0.0669(3) 0.0200(8) Uani 1 1 d . . . . .
C9 C 0.1023(3) 0.4493(5) 0.0316(3) 0.0171(7) Uani 1 1 d . . . . .
C10 C 0.0377(3) 0.5349(6) 0.0992(3) 0.0177(7) Uani 1 1 d . . . . .
C11 C -0.0646(3) 0.5845(6) 0.0678(3) 0.0186(7) Uani 1 1 d . . . . .
H11A H -0.107843 0.640239 0.113408 0.022 Uiso 1 1 calc R U . . .
C12 C 0.0769(3) 0.5888(6) 0.2048(3) 0.0233(8) Uani 1 1 d . . . . .

loop_
_atom_site_aniso_label
_atom_site_aniso_U_11
_atom_site_aniso_U_22
_atom_site_aniso_U_33
_atom_site_aniso_U_23
_atom_site_aniso_U_13
_atom_site_aniso_U_12
Ag 0.0242(2) 0.0384(2) 0.0333(2) 0.00067(15) -0.00764(13) -0.00247(14)
O1 0.0286(16) 0.0215(16) 0.046(2) -0.0046(14) 0.0087(14) -0.0013(13)
O2 0.0182(14) 0.0383(19) 0.0309(16) 0.0013(14) -0.0022(12) 0.0055(13)
O3 0.0230(15) 0.053(2) 0.0365(18) 0.0212(17) -0.0065(13) 0.0066(15)
O4 0.039(2) 0.081(3) 0.0189(16) -0.0053(18) 0.0014(14) -0.009(2)
O5 0.0338(18) 0.065(3) 0.0245(16) -0.0123(17) -0.0059(14) -0.0195(18)
N1 0.0268(19) 0.032(2) 0.036(2) -0.0069(17) -0.0063(16) 0.0043(16)
N2 0.0204(16) 0.0207(17) 0.0309(18) -0.0032(14) -0.0040(14) -0.0006(13)
C1 0.021(2) 0.041(3) 0.044(3) -0.010(2) -0.0035(19) 0.0053(19)
C2 0.022(2) 0.037(2) 0.035(2) -0.009(2) 0.0002(17) 0.0020(18)
C3 0.0215(19) 0.0189(19) 0.029(2) -0.0013(16) -0.0027(16) 0.0002(15)
C4 0.019(2) 0.048(3) 0.034(2) -0.003(2) 0.0010(18) 0.0049(19)
C5 0.028(2) 0.058(3) 0.026(2) -0.004(2) 0.0021(18) 0.002(2)
C6 0.0199(19) 0.032(2) 0.029(2) -0.0056(18) -0.0028(16) 0.0028(17)
C7 0.0221(19) 0.0209(19) 0.0195(18) -0.0007(15) 0.0015(15) 0.0002(15)
C8 0.0157(17) 0.0214(19) 0.0219(18) -0.0011(15) -0.0066(14) 0.0025(14)
C9 0.0136(16) 0.0183(18) 0.0189(17) 0.0021(14) -0.0035(13) 0.0013(13)
C10 0.0174(17) 0.0204(18) 0.0149(16) -0.0013(14) -0.0037(13) 0.0007(14)
C11 0.0162(17) 0.0209(18) 0.0185(17) -0.0014(14) -0.0011(13) 0.0022(14)
C12 0.0222(19) 0.030(2) 0.0175(18) -0.0043(16) -0.0057(15) 0.0048(16)

loop_
_atom_type_symbol
_atom_type_description
_atom_type_scat_dispersion_real
_atom_type_scat_dispersion_imag
_atom_type_scat_source
C C 0.0033 0.0016 'International Tables Vol C Tables 4.2.6.8 and 6.1.1.4'
H H 0.0000 0.0000 'International Tables Vol C Tables 4.2.6.8 and 6.1.1.4'
N N 0.0061 0.0033 'International Tables Vol C Tables 4.2.6.8 and 6.1.1.4'
O O 0.0106 0.0060 'International Tables Vol C Tables 4.2.6.8 and 6.1.1.4'
Ag Ag -0.8971 1.1015 'International Tables Vol C Tables 4.2.6.8 and 6.1.1.4'

loop_
_geom_angle_atom_site_label_1
_geom_angle_atom_site_label_2
_geom_angle_atom_site_label_3
_geom_angle
_geom_angle_site_symmetry_1
_geom_angle_site_symmetry_3
_geom_angle_publ_flag
N1 Ag O2 164.46(14) . . ?
N1 Ag O1 103.41(14) . 2_645 ?
O2 Ag O1 90.65(12) . 2_645 ?
N1 Ag O1 96.48(14) . 4_575 ?
O2 Ag O1 88.77(12) . 4_575 ?
O1 Ag O1 94.76(10) 2_645 4_575 ?
C7 O1 Ag 132.4(3) . 2_655 ?
C7 O1 Ag 142.3(3) . 4_676 ?
Ag O1 Ag 85.24(10) 2_655 4_676 ?
C8 O2 Ag 112.8(3) . . ?
C12 O5 H5C 110.6 . . ?
C1 N1 C5 117.5(4) . . ?
C1 N1 Ag 119.9(3) . . ?
C5 N1 Ag 122.4(3) . . ?
C7 N2 C6 122.4(4) . . ?
C7 N2 H2A 118.8 . . ?
C6 N2 H2A 118.8 . . ?
N1 C1 C2 123.2(4) . . ?
N1 C1 H1A 118.4 . . ?
C2 C1 H1A 118.4 . . ?
C1 C2 C3 119.5(4) . . ?
C1 C2 H2B 120.3 . . ?
C3 C2 H2B 120.3 . . ?
C4 C3 C2 117.2(4) . . ?
C4 C3 C6 124.7(4) . . ?
C2 C3 C6 118.1(4) . . ?
C3 C4 C5 120.2(4) . . ?
C3 C4 H4A 119.9 . . ?
C5 C4 H4A 119.9 . . ?
N1 C5 C4 122.3(5) . . ?
N1 C5 H5A 118.9 . . ?
C4 C5 H5A 118.9 . . ?
N2 C6 C3 112.3(4) . . ?
N2 C6 H6A 109.1 . . ?
C3 C6 H6A 109.1 . . ?
N2 C6 H6B 109.1 . . ?
C3 C6 H6B 109.1 . . ?
H6A C6 H6B 107.9 . . ?
O1 C7 N2 125.8(4) . . ?
O1 C7 C7 120.9(5) . 3_766 ?
N2 C7 C7 113.3(4) . 3_766 ?
O3 C8 O2 127.1(4) . . ?
O3 C8 C9 115.9(4) . . ?
O2 C8 C9 117.0(3) . . ?
C10 C9 C11 119.6(3) . 3_565 ?
C10 C9 C8 120.9(3) . . ?
C11 C9 C8 119.3(3) 3_565 . ?
C9 C10 C11 120.1(3) . . ?
C9 C10 C12 121.9(3) . . ?
C11 C10 C12 117.9(4) . . ?
C10 C11 C9 120.2(4) . 3_565 ?
C10 C11 H11A 119.9 . . ?
C9 C11 H11A 119.9 3_565 . ?
O4 C12 O5 124.9(4) . . ?
O4 C12 C10 124.3(4) . . ?
O5 C12 C10 110.6(4) . . ?

loop_
_geom_bond_atom_site_label_1
_geom_bond_atom_site_label_2
_geom_bond_distance
_geom_bond_site_symmetry_2
_geom_bond_publ_flag
Ag N1 2.178(4) . ?
Ag O2 2.218(3) . ?
Ag O1 2.536(3) 2_645 ?
Ag O1 2.597(3) 4_575 ?
O1 C7 1.231(5) . ?
O2 C8 1.262(5) . ?
O3 C8 1.239(5) . ?
O4 C12 1.189(6) . ?
O5 C12 1.316(6) . ?
O5 H5C 0.8500 . ?
N1 C1 1.330(7) . ?
N1 C5 1.344(6) . ?
N2 C7 1.319(5) . ?
N2 C6 1.449(6) . ?
N2 H2A 0.8600 . ?
C1 C2 1.383(6) . ?
C1 H1A 0.9300 . ?
C2 C3 1.388(6) . ?
C2 H2B 0.9300 . ?
C3 C4 1.378(7) . ?
C3 C6 1.509(6) . ?
C4 C5 1.385(7) . ?
C4 H4A 0.9300 . ?
C5 H5A 0.9300 . ?
C6 H6A 0.9700 . ?
C6 H6B 0.9700 . ?
C7 C7 1.529(8) 3_766 ?
C8 C9 1.518(5) . ?
C9 C10 1.393(5) . ?
C9 C11 1.395(5) 3_565 ?
C10 C11 1.393(5) . ?
C10 C12 1.506(5) . ?
C11 H11A 0.9300 . ?

loop_
_geom_torsion_atom_site_label_1
_geom_torsion_atom_site_label_2
_geom_torsion_atom_site_label_3
_geom_torsion_atom_site_label_4
_geom_torsion
_geom_torsion_site_symmetry_1
_geom_torsion_site_symmetry_2
_geom_torsion_site_symmetry_3
_geom_torsion_site_symmetry_4
_geom_torsion_publ_flag
C5 N1 C1 C2 -0.8(8) . . . . ?
Ag N1 C1 C2 174.2(4) . . . . ?
N1 C1 C2 C3 0.3(9) . . . . ?
C1 C2 C3 C4 -0.1(7) . . . . ?
C1 C2 C3 C6 178.0(5) . . . . ?
C2 C3 C4 C5 0.4(8) . . . . ?
C6 C3 C4 C5 -177.6(5) . . . . ?
C1 N1 C5 C4 1.1(8) . . . . ?
Ag N1 C5 C4 -173.8(4) . . . . ?
C3 C4 C5 N1 -1.0(9) . . . . ?
C7 N2 C6 C3 124.9(4) . . . . ?
C4 C3 C6 N2 -24.4(7) . . . . ?
C2 C3 C6 N2 157.6(4) . . . . ?
Ag O1 C7 N2 -117.8(4) 2_655 . . . ?
Ag O1 C7 N2 58.8(7) 4_676 . . . ?
Ag O1 C7 C7 61.2(7) 2_655 . . 3_766 ?
Ag O1 C7 C7 -122.2(5) 4_676 . . 3_766 ?
C6 N2 C7 O1 -5.4(7) . . . . ?
C6 N2 C7 C7 175.6(4) . . . 3_766 ?
Ag O2 C8 O3 -34.9(6) . . . . ?
Ag O2 C8 C9 146.2(3) . . . . ?
O3 C8 C9 C10 50.4(6) . . . . ?
O2 C8 C9 C10 -130.6(4) . . . . ?
O3 C8 C9 C11 -124.3(4) . . . 3_565 ?
O2 C8 C9 C11 54.7(5) . . . 3_565 ?
C11 C9 C10 C11 0.8(7) 3_565 . . . ?
C8 C9 C10 C11 -173.9(4) . . . . ?
C11 C9 C10 C12 -175.0(4) 3_565 . . . ?
C8 C9 C10 C12 10.3(6) . . . . ?
C9 C10 C11 C9 -0.8(7) . . . 3_565 ?
C12 C10 C11 C9 175.2(4) . . . 3_565 ?
C9 C10 C12 O4 -139.3(5) . . . . ?
C11 C10 C12 O4 44.8(7) . . . . ?
C9 C10 C12 O5 45.2(6) . . . . ?
C11 C10 C12 O5 -130.7(4) . . . . ?
